data_7036472
loop_
_publ_author_name
'Tong, Yuan-Bo'
'Ren, Li-Te'
'Duan, Hai-Bao'
'Liu, Jian-Lan'
'Ren, Xiao-Ming'

_publ_section_title
;
 An amphidynamic inorganic-organic hybrid crystal of bromoplumbate with
 1,5-bis(1-methylimidazolium)pentane exhibiting multi-functionality of a
 dielectric anomaly and temperature-dependent dual band emissions.
;
_journal_issue 40
_journal_name_full 'Dalton transactions (Cambridge, England : 2003)'
_journal_page_first 17850
_journal_page_last 17858
_journal_paper_doi 10.1039/c5dt02739j
_journal_volume 44
_journal_year 2015
_chemical_formula_sum 'C6.5 H11 Br3 N2 Pb'
_chemical_formula_weight 564.09
_chemical_name_systematic '[1, 5-bis(1-methylimidazolium)pentane]- [PbBr3]2'
_space_group_crystal_system orthorhombic
_space_group_IT_number 43
_space_group_name_Hall 'F 2 -2d'
_space_group_name_H-M_alt 'F d d 2'
_symmetry_space_group_name_Hall 'F 2 -2d'
_symmetry_space_group_name_H-M 'F d d 2'
_atom_sites_solution_hydrogens geom
_audit_block_doi 10.5517/cc1jd839
_audit_creation_method SHELXL-2014/7
_audit_update_record
;
2015-09-08 deposited with the CCDC.
2015-09-10 downloaded from the CCDC.
;
_cell_angle_alpha 90
_cell_angle_beta 90
_cell_angle_gamma 90
_cell_formula_units_Z 16
_cell_length_a 29.787(5)
_cell_length_b 22.327(4)
_cell_length_c 7.8007(12)
_cell_measurement_reflns_used 3397
_cell_measurement_temperature 373(2)
_cell_measurement_theta_max 24.1241
_cell_measurement_theta_min 2.2825
_cell_volume 5187.9(15)
_computing_cell_refinement 'Bruker SAINT'
_computing_data_collection 'Bruker APEX2'
_computing_data_reduction 'Bruker SAINT'
_computing_molecular_graphics 'Bruker SHELXTL'
_computing_publication_material 'SHELXL-2013 (Sheldrick, 2013)'
_computing_structure_refinement 'SHELXL-2014/7 (Sheldrick, 2014)'
_computing_structure_solution 'SHELXL-97 (Sheldrick, 2008)'
_diffrn_ambient_temperature 373(2)
_diffrn_measured_fraction_theta_full 1.000
_diffrn_measured_fraction_theta_max 1.000
_diffrn_measurement_device_type 'Bruker APEXII CCD area detector'
_diffrn_measurement_method '\f and \w scans'
_diffrn_radiation_type MoK\a
_diffrn_radiation_wavelength 0.71073
_diffrn_reflns_av_R_equivalents 0.1070
_diffrn_reflns_av_unetI/netI 0.0868
_diffrn_reflns_Laue_measured_fraction_full 1.000
_diffrn_reflns_Laue_measured_fraction_max 1.000
_diffrn_reflns_limit_h_max 33
_diffrn_reflns_limit_h_min -36
_diffrn_reflns_limit_k_max 26
_diffrn_reflns_limit_k_min -24
_diffrn_reflns_limit_l_max 9
_diffrn_reflns_limit_l_min -9
_diffrn_reflns_number 9463
_diffrn_reflns_point_group_measured_fraction_full 0.980
_diffrn_reflns_point_group_measured_fraction_max 0.980
_diffrn_reflns_theta_full 25.242
_diffrn_reflns_theta_max 25.486
_diffrn_reflns_theta_min 2.280
_exptl_absorpt_coefficient_mu 22.212
_exptl_absorpt_correction_T_max 0.101
_exptl_absorpt_correction_T_min 0.047
_exptl_absorpt_correction_type multi-scan
_exptl_absorpt_process_details 'SADABS V2014/5(Bruker AXS.Inc)'
_exptl_crystal_colour colorless
_exptl_crystal_density_diffrn 2.889
_exptl_crystal_description needle
_exptl_crystal_F_000 4016
_exptl_crystal_size_max 0.15
_exptl_crystal_size_mid 0.10
_exptl_crystal_size_min 0.10
_refine_diff_density_max 1.732
_refine_diff_density_min -1.940
_refine_diff_density_rms 0.277
_refine_ls_abs_structure_details
;
 Flack x determined using 527 quotients [(I+)-(I-)]/[(I+)+(I-)]
 (Parsons, Flack and Wagner, Acta Cryst. B69 (2013) 249-259).
;
_refine_ls_abs_structure_Flack 0.02(4)
_refine_ls_extinction_coef 0.00079(7)
_refine_ls_extinction_expression Fc^*^=kFc[1+0.001xFc^2^\l^3^/sin(2\q)]^-1/4^
_refine_ls_extinction_method 'SHELXL-2014/7 (Sheldrick 2014'
_refine_ls_goodness_of_fit_ref 1.026
_refine_ls_hydrogen_treatment constr
_refine_ls_matrix_type full
_refine_ls_number_parameters 116
_refine_ls_number_reflns 2375
_refine_ls_number_restraints 1
_refine_ls_restrained_S_all 1.026
_refine_ls_R_factor_all 0.1018
_refine_ls_R_factor_gt 0.0572
_refine_ls_shift/su_max 0.000
_refine_ls_shift/su_mean 0.000
_refine_ls_structure_factor_coef Fsqd
_refine_ls_weighting_details 'w=1/[\s^2^(Fo^2^)+(0.0830P)^2^] where P=(Fo^2^+2Fc^2^)/3'
_refine_ls_weighting_scheme calc
_refine_ls_wR_factor_gt 0.1355
_refine_ls_wR_factor_ref 0.1579
_reflns_Friedel_coverage 0.817
_reflns_Friedel_fraction_full 0.958
_reflns_Friedel_fraction_max 0.957
_reflns_number_gt 1521
_reflns_number_total 2375
_reflns_threshold_expression 'I > 2\s(I)'
_cod_data_source_file c5dt02739j2.cif
_cod_data_source_block 100d
_cod_depositor_comments 'Adding full bibliography for 7036471--7036473.cif.'
_cod_original_cell_volume 5187.9(16)
_cod_original_formula_sum 'C6.50 H11 Br3 N2 Pb'
_cod_database_code 7036472
_shelx_shelxl_version_number 2014/7
_shelx_space_group_comment
;
The symmetry employed for this shelxl refinement is uniquely defined
by the following loop, which should always be used as a source of
symmetry information in preference to the above space-group names.
They are only intended as comments.
;

loop_
_space_group_symop_operation_xyz
'x, y, z'
'-x, -y, z'
'-x+1/4, y+1/4, z+1/4'
'x+3/4, -y+3/4, z+1/4'
'x, y+1/2, z+1/2'
'-x, -y+1/2, z+1/2'
'-x+1/4, y+3/4, z+3/4'
'x+3/4, -y+5/4, z+3/4'
'x+1/2, y, z+1/2'
'-x+1/2, -y, z+1/2'
'-x+3/4, y+1/4, z+3/4'
'x+5/4, -y+3/4, z+3/4'
'x+1/2, y+1/2, z'
'-x+1/2, -y+1/2, z'
'-x+3/4, y+3/4, z+1/4'
'x+5/4, -y+5/4, z+1/4'

loop_
_atom_site_label
_atom_site_type_symbol
_atom_site_fract_x
_atom_site_fract_y
_atom_site_fract_z
_atom_site_U_iso_or_equiv
_atom_site_adp_type
_atom_site_occupancy
_atom_site_site_symmetry_order
_atom_site_calc_flag
_atom_site_refinement_flags_posn
_atom_site_refinement_flags_adp
_atom_site_refinement_flags_occupancy
Pb1 Pb 0.25008(3) 0.50037(4) 0.7623(7) 0.0559(4) Uani 1 1 d . . .
Br1 Br 0.17643(8) 0.46072(13) 0.5421(3) 0.0681(9) Uani 1 1 d . . .
Br2 Br 0.19082(9) 0.56827(14) 0.9948(4) 0.0836(10) Uani 1 1 d . . .
Br3 Br 0.23832(11) 0.39772(13) 1.0154(4) 0.0827(9) Uani 1 1 d . . .
N1 N 0.1668(8) 0.7496(9) 0.204(4) 0.082(8) Uani 1 1 d . . .
N2 N 0.1482(7) 0.6735(10) 0.366(3) 0.066(6) Uani 1 1 d . . .
C1 C 0.2500 0.7500 -0.003(14) 0.21(4) Uani 1 2 d S T P
H1A H 0.2618 0.7804 0.0735 0.250 Uiso 0.5 1 calc R U P
H1B H 0.2382 0.7196 0.0736 0.250 Uiso 0.5 1 calc R U P
C2 C 0.214(2) 0.775(3) -0.049(10) 0.37(7) Uani 1 1 d . . .
H2A H 0.2040 0.7518 -0.1471 0.447 Uiso 1 1 calc R U .
H2B H 0.2233 0.8134 -0.0946 0.447 Uiso 1 1 calc R U .
C3 C 0.1725(12) 0.7880(15) 0.049(6) 0.116(13) Uani 1 1 d . . .
H3A H 0.1468 0.7824 -0.0260 0.139 Uiso 1 1 calc R U .
H3B H 0.1729 0.8297 0.0840 0.139 Uiso 1 1 calc R U .
C4 C 0.1464(9) 0.6981(11) 0.208(4) 0.067(7) Uani 1 1 d . . .
H4 H 0.1322 0.6805 0.1147 0.081 Uiso 1 1 calc R U .
C5 C 0.1719(11) 0.7135(19) 0.462(5) 0.102(11) Uani 1 1 d . . .
H5 H 0.1792 0.7094 0.5779 0.122 Uiso 1 1 calc R U .
C6 C 0.1828(11) 0.7591(15) 0.363(5) 0.088(11) Uani 1 1 d . . .
H6 H 0.1990 0.7926 0.3974 0.105 Uiso 1 1 calc R U .
C7 C 0.1294(10) 0.6164(13) 0.420(4) 0.101(11) Uani 1 1 d . . .
H7A H 0.1024 0.6232 0.4842 0.151 Uiso 1 1 calc R U .
H7B H 0.1508 0.5957 0.4907 0.151 Uiso 1 1 calc R U .
H7C H 0.1227 0.5926 0.3210 0.151 Uiso 1 1 calc R U .

loop_
_atom_site_aniso_label
_atom_site_aniso_U_11
_atom_site_aniso_U_22
_atom_site_aniso_U_33
_atom_site_aniso_U_23
_atom_site_aniso_U_13
_atom_site_aniso_U_12
Pb1 0.0555(6) 0.0583(7) 0.0537(6) 0.0010(4) -0.0006(4) -0.0032(3)
Br1 0.0551(13) 0.0714(18) 0.0777(18) 0.0015(14) -0.0021(13) -0.0102(12)
Br2 0.0710(17) 0.081(2) 0.098(2) -0.0126(19) -0.0011(15) 0.0180(15)
Br3 0.0958(18) 0.0533(17) 0.099(2) -0.0038(17) -0.0022(19) -0.0176(14)
N1 0.057(14) 0.043(15) 0.15(3) -0.008(14) 0.004(16) 0.011(11)
N2 0.060(13) 0.053(15) 0.085(16) -0.011(13) 0.003(11) 0.014(11)
C1 0.18(7) 0.06(4) 0.39(14) 0.000 0.000 0.05(4)
C2 0.24(7) 0.35(9) 0.53(13) 0.38(10) 0.27(9) 0.20(7)
C3 0.10(2) 0.08(2) 0.18(4) 0.04(3) -0.02(2) 0.002(18)
C4 0.076(17) 0.031(15) 0.10(2) -0.007(13) -0.012(15) -0.002(13)
C5 0.08(2) 0.12(3) 0.10(2) -0.02(2) 0.010(19) -0.01(2)
C6 0.07(2) 0.08(3) 0.11(3) -0.03(2) -0.02(2) -0.007(18)
C7 0.13(3) 0.06(2) 0.11(3) 0.026(18) 0.00(2) 0.00(2)

loop_
_atom_type_symbol
_atom_type_description
_atom_type_scat_dispersion_real
_atom_type_scat_dispersion_imag
_atom_type_scat_source
C C 0.0033 0.0016 'International Tables Vol C Tables 4.2.6.8 and 6.1.1.4'
H H 0.0000 0.0000 'International Tables Vol C Tables 4.2.6.8 and 6.1.1.4'
Br Br -0.2901 2.4595 'International Tables Vol C Tables 4.2.6.8 and 6.1.1.4'
N N 0.0061 0.0033 'International Tables Vol C Tables 4.2.6.8 and 6.1.1.4'
Pb Pb -3.3944 10.1111 'International Tables Vol C Tables 4.2.6.8 and 6.1.1.4'

loop_
_geom_angle_atom_site_label_1
_geom_angle_atom_site_label_2
_geom_angle_atom_site_label_3
_geom_angle
_geom_angle_site_symmetry_1
_geom_angle_site_symmetry_3
Br1 Pb1 Br2 93.89(7) . .
Br1 Pb1 Br3 86.49(14) . 10_564
Br2 Pb1 Br3 94.24(9) . 10_564
Br1 Pb1 Br3 93.82(8) . .
Br2 Pb1 Br3 85.38(15) . .
Br3 Pb1 Br3 179.52(19) 10_564 .
Br1 Pb1 Br2 83.23(14) . 10_564
Br2 Pb1 Br2 176.12(18) . 10_564
Br3 Pb1 Br2 83.02(14) 10_564 10_564
Br3 Pb1 Br2 97.38(9) . 10_564
Br1 Pb1 Br1 173.17(17) . 10_565
Br2 Pb1 Br1 81.44(13) . 10_565
Br3 Pb1 Br1 98.78(8) 10_564 10_565
Br3 Pb1 Br1 80.88(14) . 10_565
Br2 Pb1 Br1 101.66(7) 10_564 10_565
Pb1 Br1 Pb1 78.81(6) . 10_564
Pb1 Br2 Pb1 79.73(7) . 10_565
Pb1 Br3 Pb1 80.34(7) 10_565 .
C4 N1 C6 106(3) . .
C4 N1 C3 126(3) . .
C6 N1 C3 128(3) . .
C4 N2 C5 105(3) . .
C4 N2 C7 127(2) . .
C5 N2 C7 128(3) . .
C2 C1 C2 147(10) 14_565 .
C2 C1 H1A 100.1 14_565 .
C2 C1 H1A 100.1 . .
C2 C1 H1B 100.1 14_565 .
C2 C1 H1B 100.1 . .
H1A C1 H1B 104.2 . .
C1 C2 C3 131(8) . .
C1 C2 H2A 104.6 . .
C3 C2 H2A 104.6 . .
C1 C2 H2B 104.6 . .
C3 C2 H2B 104.6 . .
H2A C2 H2B 105.7 . .
C2 C3 N1 113(3) . .
C2 C3 H3A 108.9 . .
N1 C3 H3A 108.9 . .
C2 C3 H3B 108.9 . .
N1 C3 H3B 108.9 . .
H3A C3 H3B 107.7 . .
N1 C4 N2 112(3) . .
N1 C4 H4 124.2 . .
N2 C4 H4 124.2 . .
C6 C5 N2 108(3) . .
C6 C5 H5 126.0 . .
N2 C5 H5 126.0 . .
C5 C6 N1 109(3) . .
C5 C6 H6 125.3 . .
N1 C6 H6 125.3 . .
N2 C7 H7A 109.5 . .
N2 C7 H7B 109.5 . .
H7A C7 H7B 109.5 . .
N2 C7 H7C 109.5 . .
H7A C7 H7C 109.5 . .
H7B C7 H7C 109.5 . .

loop_
_geom_bond_atom_site_label_1
_geom_bond_atom_site_label_2
_geom_bond_distance
_geom_bond_site_symmetry_2
Pb1 Br1 2.924(4) .
Pb1 Br2 2.950(4) .
Pb1 Br3 3.001(5) 10_564
Pb1 Br3 3.045(5) .
Pb1 Br2 3.131(5) 10_564
Pb1 Br1 3.211(4) 10_565
Br1 Pb1 3.211(4) 10_564
Br2 Pb1 3.131(5) 10_565
Br3 Pb1 3.001(5) 10_565
N1 C4 1.30(3) .
N1 C6 1.35(4) .
N1 C3 1.49(4) .
N2 C4 1.35(3) .
N2 C5 1.37(4) .
N2 C7 1.45(4) .
C1 C2 1.26(7) 14_565
C1 C2 1.26(7) .
C1 H1A 0.9700 .
C1 H1B 0.9700 .
C2 C3 1.48(7) .
C2 H2A 0.9700 .
C2 H2B 0.9700 .
C3 H3A 0.9700 .
C3 H3B 0.9700 .
C4 H4 0.9300 .
C5 C6 1.32(5) .
C5 H5 0.9300 .
C6 H6 0.9300 .
C7 H7A 0.9600 .
C7 H7B 0.9600 .
C7 H7C 0.9600 .
